data_7036721
loop_
_publ_author_name
'Romero-Morcillo, Tania'
'Valverde-Mu\~noz, Francisco Javier'
'Pi\~neiro-L\'opez, Luc\'ia'
'Mu\~noz, M Carmen'
'Romero, Tom\'as'
'Molina, Pedro'
'Real, Jos\'e A'

_publ_section_title
;
 Spin crossover in iron(ii) complexes with ferrocene-bearing
 triazole-pyridine ligands.
;
_journal_issue 43
_journal_name_full 'Dalton transactions (Cambridge, England : 2003)'
_journal_page_first 18911
_journal_page_last 18918
_journal_paper_doi 10.1039/c5dt03084f
_journal_volume 44
_journal_year 2015
_chemical_formula_sum 'C37 H29 Cl3 Fe3 N10 S2'
_chemical_formula_weight 951.72
_chemical_name_systematic
;
 ?
;
_space_group_IT_number 14
_symmetry_cell_setting monoclinic
_symmetry_space_group_name_Hall '-P 2ybc'
_symmetry_space_group_name_H-M 'P 1 21/c 1'
_atom_sites_solution_hydrogens geom
_atom_sites_solution_primary direct
_atom_sites_solution_secondary difmap
_audit_creation_method SHELXL-97
_audit_update_record
;
2015-09-14 deposited with the CCDC.
2015-09-30 downloaded from the CCDC.
;
_cell_angle_alpha 90.00
_cell_angle_beta 107.292(4)
_cell_angle_gamma 90.00
_cell_formula_units_Z 2
_cell_length_a 7.7636(4)
_cell_length_b 15.0400(8)
_cell_length_c 18.9806(9)
_cell_measurement_reflns_used 3356
_cell_measurement_temperature 275(1)
_cell_measurement_theta_max 25.3870
_cell_measurement_theta_min 3.8920
_cell_volume 2116.09(19)
_computing_cell_refinement 'HKL DENZO'
_computing_data_collection COLLECT
_computing_data_reduction 'HKL DENZO and SCALEPACK'
_computing_molecular_graphics 'Ortep-3 for Windows (Farrugia 1997)'
_computing_publication_material 'WinGX publication routines (Faruguia, 1999)'
_computing_structure_refinement 'SHELXL-97 (Sheldrick, 2008)'
_computing_structure_solution SHELXS-97
_diffrn_ambient_temperature 275(1)
_diffrn_measured_fraction_theta_full 0.998
_diffrn_measured_fraction_theta_max 0.866
_diffrn_measurement_device_type KappaCCD
_diffrn_radiation_monochromator graphite
_diffrn_radiation_source 'fine-focus sealed tube'
_diffrn_radiation_type MoK\a
_diffrn_radiation_wavelength 0.71073
_diffrn_reflns_av_R_equivalents 0.0315
_diffrn_reflns_av_sigmaI/netI 0.0559
_diffrn_reflns_limit_h_max 10
_diffrn_reflns_limit_h_min -10
_diffrn_reflns_limit_k_max 20
_diffrn_reflns_limit_k_min -9
_diffrn_reflns_limit_l_max 26
_diffrn_reflns_limit_l_min -16
_diffrn_reflns_number 10415
_diffrn_reflns_theta_full 25.00
_diffrn_reflns_theta_max 29.91
_diffrn_reflns_theta_min 3.28
_exptl_absorpt_coefficient_mu 1.343
_exptl_absorpt_correction_T_max 0.8240
_exptl_absorpt_correction_T_min 0.7941
_exptl_absorpt_correction_type empirical
_exptl_absorpt_process_details 'Empirical absorption correction:XABS2'
_exptl_crystal_colour orange
_exptl_crystal_density_diffrn 1.494
_exptl_crystal_density_method 'not measured'
_exptl_crystal_description prismatic
_exptl_crystal_F_000 964
_exptl_crystal_size_max 0.18
_exptl_crystal_size_mid 0.18
_exptl_crystal_size_min 0.15
_refine_diff_density_max 0.715
_refine_diff_density_min -0.595
_refine_diff_density_rms 0.100
_refine_ls_extinction_method none
_refine_ls_goodness_of_fit_ref 0.946
_refine_ls_hydrogen_treatment mixed
_refine_ls_matrix_type full
_refine_ls_number_parameters 272
_refine_ls_number_reflns 5297
_refine_ls_number_restraints 0
_refine_ls_restrained_S_all 0.946
_refine_ls_R_factor_all 0.0987
_refine_ls_R_factor_gt 0.0658
_refine_ls_shift/su_max 0.024
_refine_ls_shift/su_mean 0.013
_refine_ls_structure_factor_coef Fsqd
_refine_ls_weighting_details 'calc w=1/[\s^2^(Fo^2^)+(0.2000P)^2^+0.0000P] where P=(Fo^2^+2Fc^2^)/3'
_refine_ls_weighting_scheme calc
_refine_ls_wR_factor_gt 0.2000
_refine_ls_wR_factor_ref 0.2283
_reflns_number_gt 3407
_reflns_number_total 5297
_reflns_threshold_expression >2sigma(I)
_cod_data_source_file c5dt03084f2.cif
_cod_data_source_block compound1_275K
_cod_depositor_comments 'Adding full bibliography for 7036721--7036723.cif.'
_cod_original_sg_symbol_H-M P21/c
_cod_database_code 7036721

loop_
_symmetry_equiv_pos_as_xyz
'x, y, z'
'-x, y+1/2, -z+1/2'
'-x, -y, -z'
'x, -y-1/2, z-1/2'

loop_
_atom_site_label
_atom_site_type_symbol
_atom_site_fract_x
_atom_site_fract_y
_atom_site_fract_z
_atom_site_U_iso_or_equiv
_atom_site_adp_type
_atom_site_occupancy
_atom_site_symmetry_multiplicity
_atom_site_calc_flag
_atom_site_refinement_flags
Fe1 Fe 0.0000 0.0000 0.0000 0.0413(3) Uani 1 2 d S
Fe2 Fe -0.10171(9) 0.12439(6) 0.31860(4) 0.0577(3) Uani 1 1 d .
S S -0.2799(2) -0.27374(11) -0.11481(10) 0.0800(5) Uani 1 1 d .
N1 N -0.2458(5) 0.0664(3) -0.06791(19) 0.0443(8) Uani 1 1 d .
N2 N -0.1595(5) 0.0207(3) 0.0748(2) 0.0464(8) Uani 1 1 d .
N3 N -0.1323(5) 0.0087(3) 0.1464(2) 0.0483(9) Uani 1 1 d .
N4 N -0.2643(5) 0.0531(3) 0.1633(2) 0.0488(9) Uani 1 1 d .
N5 N -0.1205(6) -0.1236(3) -0.0371(3) 0.0564(10) Uani 1 1 d .
C1 C -0.2899(6) 0.0813(4) -0.1401(3) 0.0543(11) Uani 1 1 d .
H1 H -0.2148 0.0591 -0.1661 0.065 Uiso 1 1 calc R
C2 C -0.4409(7) 0.1278(4) -0.1781(3) 0.0639(14) Uani 1 1 d .
H2 H -0.4651 0.1387 -0.2284 0.077 Uiso 1 1 calc R
C3 C -0.5549(8) 0.1578(4) -0.1409(3) 0.0686(15) Uani 1 1 d .
H3 H -0.6593 0.1883 -0.1660 0.082 Uiso 1 1 calc R
C4 C -0.5160(7) 0.1432(4) -0.0665(3) 0.0601(13) Uani 1 1 d .
H4 H -0.5915 0.1639 -0.0401 0.072 Uiso 1 1 calc R
C5 C -0.3599(6) 0.0965(3) -0.0321(2) 0.0468(10) Uani 1 1 d .
C6 C -0.3054(5) 0.0733(3) 0.0468(2) 0.0449(9) Uani 1 1 d .
C7 C -0.3760(6) 0.0943(3) 0.1029(3) 0.0505(10) Uani 1 1 d .
C8 C -0.1855(6) -0.1859(3) -0.0697(2) 0.0487(10) Uani 1 1 d .
C9 C -0.2731(6) 0.0555(3) 0.2368(3) 0.0519(10) Uani 1 1 d .
C10 C -0.3716(8) 0.1190(4) 0.2648(3) 0.0641(14) Uani 1 1 d .
H10 H -0.4423 0.1652 0.2389 0.077 Uiso 1 1 calc R
C11 C -0.3398(9) 0.0975(6) 0.3398(3) 0.0794(19) Uani 1 1 d .
H11 H -0.3888 0.1274 0.3722 0.095 Uiso 1 1 calc R
C12 C -0.2237(9) 0.0246(5) 0.3582(3) 0.0755(17) Uani 1 1 d .
H12 H -0.1811 -0.0008 0.4048 0.091 Uiso 1 1 calc R
C13 C -0.1813(9) -0.0042(4) 0.2942(3) 0.0635(14) Uani 1 1 d .
H13 H -0.1087 -0.0521 0.2904 0.076 Uiso 1 1 calc R
C14 C 0.0778(10) 0.1845(6) 0.2737(4) 0.098(2) Uani 1 1 d .
H14 H 0.0801 0.1795 0.2251 0.118 Uiso 1 1 calc R
C15 C -0.0195(12) 0.2498(6) 0.3024(5) 0.097(2) Uani 1 1 d .
H15 H -0.0935 0.2945 0.2759 0.117 Uiso 1 1 calc R
C16 C 0.0192(11) 0.2327(6) 0.3782(4) 0.094(2) Uani 1 1 d .
H16 H -0.0251 0.2654 0.4107 0.113 Uiso 1 1 calc R
C17 C 0.1325(11) 0.1605(7) 0.3977(5) 0.104(3) Uani 1 1 d .
H17 H 0.1768 0.1364 0.4447 0.125 Uiso 1 1 calc R
C18 C 0.1692(10) 0.1295(6) 0.3337(7) 0.110(3) Uani 1 1 d .
H18 H 0.2414 0.0809 0.3312 0.132 Uiso 1 1 calc R
C19 C 0.354(3) -0.1335(13) 0.4319(11) 0.108(6) Uani 0.50 1 d P
Cl1 Cl 0.3164(9) -0.0971(5) 0.3410(3) 0.142(3) Uani 0.50 1 d P
Cl2 Cl 0.4398(8) -0.0287(5) 0.4853(3) 0.1259(18) Uani 0.50 1 d P
Cl3 Cl 0.1941(11) -0.1709(5) 0.4527(6) 0.174(3) Uani 0.50 1 d P
H7 H -0.471(10) 0.128(4) 0.119(4) 0.11(2) Uiso 1 1 d .

loop_
_atom_site_aniso_label
_atom_site_aniso_U_11
_atom_site_aniso_U_22
_atom_site_aniso_U_33
_atom_site_aniso_U_23
_atom_site_aniso_U_13
_atom_site_aniso_U_12
Fe1 0.0326(5) 0.0454(5) 0.0466(5) 0.0006(3) 0.0129(3) 0.0056(3)
Fe2 0.0501(5) 0.0687(6) 0.0561(5) -0.0139(3) 0.0183(3) -0.0039(3)
S 0.0785(11) 0.0644(10) 0.0912(11) -0.0211(8) 0.0163(8) -0.0084(8)
N1 0.0387(18) 0.045(2) 0.0489(18) 0.0045(16) 0.0129(14) 0.0029(15)
N2 0.0398(18) 0.050(2) 0.0515(19) 0.0018(16) 0.0171(15) 0.0055(16)
N3 0.044(2) 0.053(2) 0.051(2) 0.0009(17) 0.0184(15) 0.0054(16)
N4 0.0401(18) 0.057(2) 0.0507(18) -0.0077(17) 0.0156(14) -0.0007(16)
N5 0.053(2) 0.050(2) 0.064(2) -0.003(2) 0.0140(19) 0.0011(19)
C1 0.050(2) 0.060(3) 0.051(2) 0.000(2) 0.0126(19) 0.004(2)
C2 0.059(3) 0.072(4) 0.050(3) 0.006(2) 0.000(2) -0.001(3)
C3 0.054(3) 0.066(4) 0.073(3) 0.010(3) 0.000(2) 0.012(3)
C4 0.046(3) 0.061(3) 0.069(3) 0.000(3) 0.011(2) 0.014(2)
C5 0.039(2) 0.045(2) 0.055(2) -0.006(2) 0.0100(17) -0.0008(18)
C6 0.034(2) 0.047(2) 0.053(2) -0.0044(19) 0.0135(16) 0.0017(17)
C7 0.043(2) 0.053(3) 0.058(2) -0.007(2) 0.0186(19) 0.007(2)
C8 0.043(2) 0.046(2) 0.055(2) 0.003(2) 0.0127(17) 0.0089(18)
C9 0.043(2) 0.057(3) 0.058(2) -0.013(2) 0.0190(18) -0.009(2)
C10 0.058(3) 0.072(4) 0.070(3) -0.008(3) 0.030(3) 0.003(3)
C11 0.070(4) 0.114(6) 0.067(3) -0.013(4) 0.041(3) -0.014(4)
C12 0.086(4) 0.087(4) 0.059(3) 0.005(3) 0.031(3) -0.007(4)
C13 0.071(3) 0.058(3) 0.066(3) 0.000(2) 0.028(3) -0.003(3)
C14 0.081(4) 0.127(6) 0.093(4) -0.044(4) 0.036(4) -0.054(4)
C15 0.098(5) 0.081(5) 0.114(6) -0.020(5) 0.034(4) -0.025(4)
C16 0.089(5) 0.107(6) 0.080(4) -0.041(4) 0.016(4) -0.007(4)
C17 0.077(5) 0.129(7) 0.089(5) -0.011(5) -0.002(4) -0.011(5)
C18 0.051(4) 0.105(6) 0.172(9) -0.046(6) 0.031(5) -0.010(4)
C19 0.131(16) 0.114(13) 0.089(14) 0.003(10) 0.050(12) 0.034(11)
Cl1 0.153(5) 0.199(7) 0.068(2) -0.005(3) 0.023(3) 0.086(5)
Cl2 0.127(5) 0.138(5) 0.107(4) -0.013(4) 0.027(3) -0.031(4)
Cl3 0.135(5) 0.144(6) 0.262(10) -0.012(7) 0.089(6) -0.042(5)

loop_
_atom_type_symbol
_atom_type_description
_atom_type_scat_dispersion_real
_atom_type_scat_dispersion_imag
_atom_type_scat_source
C C 0.0033 0.0016 'International Tables Vol C Tables 4.2.6.8 and 6.1.1.4'
H H 0.0000 0.0000 'International Tables Vol C Tables 4.2.6.8 and 6.1.1.4'
N N 0.0061 0.0033 'International Tables Vol C Tables 4.2.6.8 and 6.1.1.4'
S S 0.1246 0.1234 'International Tables Vol C Tables 4.2.6.8 and 6.1.1.4'
Fe Fe 0.3463 0.8444 'International Tables Vol C Tables 4.2.6.8 and 6.1.1.4'
Cl Cl 0.1484 0.1585 'International Tables Vol C Tables 4.2.6.8 and 6.1.1.4'

loop_
_geom_angle_atom_site_label_1
_geom_angle_atom_site_label_2
_geom_angle_atom_site_label_3
_geom_angle
_geom_angle_site_symmetry_1
_geom_angle_site_symmetry_3
N1 Fe1 N1 180.0(2) 3 .
N2 Fe1 N1 104.27(13) . 3
N2 Fe1 N1 75.73(13) 3 3
N2 Fe1 N1 75.73(13) . .
N2 Fe1 N1 104.27(13) 3 .
N5 Fe1 N1 89.05(16) 3 3
N5 Fe1 N1 90.95(16) . 3
N5 Fe1 N1 90.95(16) 3 .
N5 Fe1 N1 89.05(16) . .
N2 Fe1 N2 180.00(14) . 3
N5 Fe1 N2 86.42(17) 3 .
N5 Fe1 N2 93.58(17) . .
N5 Fe1 N2 93.58(17) 3 3
N5 Fe1 N2 86.42(17) . 3
N5 Fe1 N5 180.0(3) 3 .
C9 Fe2 C10 41.1(2) . .
C9 Fe2 C11 67.6(2) . .
C9 Fe2 C12 68.3(2) . .
C9 Fe2 C13 41.3(2) . .
C9 Fe2 C14 106.4(2) . .
C9 Fe2 C15 121.7(3) . .
C9 Fe2 C16 158.3(3) . .
C17 Fe2 C9 160.0(3) . .
C9 Fe2 C18 123.2(3) . .
C10 Fe2 C11 40.3(3) . .
C10 Fe2 C12 68.6(3) . .
C13 Fe2 C10 69.7(2) . .
C10 Fe2 C14 122.2(3) . .
C10 Fe2 C15 106.3(3) . .
C16 Fe2 C10 122.8(3) . .
C17 Fe2 C10 158.3(3) . .
C18 Fe2 C10 159.2(4) . .
C11 Fe2 C12 40.0(3) . .
C13 Fe2 C11 68.1(3) . .
C11 Fe2 C14 159.3(4) . .
C11 Fe2 C15 123.6(3) . .
C16 Fe2 C11 110.0(3) . .
C17 Fe2 C11 124.3(3) . .
C18 Fe2 C11 159.2(4) . .
C13 Fe2 C12 40.7(2) . .
C14 Fe2 C12 158.3(3) . .
C12 Fe2 C15 159.6(3) . .
C16 Fe2 C12 124.8(3) . .
C17 Fe2 C12 109.4(3) . .
C18 Fe2 C12 123.4(4) . .
C13 Fe2 C14 121.4(3) . .
C13 Fe2 C15 158.0(3) . .
C16 Fe2 C13 159.8(3) . .
C17 Fe2 C13 123.9(3) . .
C18 Fe2 C13 107.3(3) . .
C14 Fe2 C15 41.2(3) . .
C16 Fe2 C14 67.8(3) . .
C17 Fe2 C14 67.9(3) . .
C18 Fe2 C14 40.6(4) . .
C16 Fe2 C15 40.2(3) . .
C17 Fe2 C15 67.6(4) . .
C18 Fe2 C15 68.4(4) . .
C17 Fe2 C16 39.2(3) . .
C18 Fe2 C16 66.9(3) . .
C17 Fe2 C18 40.2(4) . .
N5 C8 S 178.9(5) . .
C1 N1 C5 117.2(4) . .
C1 N1 Fe1 126.4(3) . .
C5 N1 Fe1 116.3(3) . .
N3 N2 C6 110.0(4) . .
N3 N2 Fe1 134.9(3) . .
C6 N2 Fe1 113.6(3) . .
N4 N3 N2 106.1(3) . .
N3 N4 C7 111.5(4) . .
N3 N4 C9 120.8(4) . .
C7 N4 C9 127.6(4) . .
C8 N5 Fe1 167.6(4) . .
N1 C1 C2 123.1(5) . .
N1 C1 H1 118.5 . .
C2 C1 H1 118.4 . .
C3 C2 C1 118.7(5) . .
C3 C2 H2 120.5 . .
C1 C2 H2 120.8 . .
C4 C3 C2 120.2(5) . .
C4 C3 H3 119.7 . .
C2 C3 H3 120.2 . .
C3 C4 C5 117.5(5) . .
C3 C4 H4 121.2 . .
C5 C4 H4 121.3 . .
N1 C5 C4 123.2(4) . .
N1 C5 C6 113.6(4) . .
C4 C5 C6 123.2(4) . .
N2 C6 C7 108.1(4) . .
N2 C6 C5 119.5(4) . .
C7 C6 C5 132.4(4) . .
N4 C7 C6 104.2(4) . .
N4 C7 H7 108(4) . .
C6 C7 H7 148(4) . .
N4 C9 C13 125.1(5) . .
N4 C9 C10 125.0(5) . .
C13 C9 C10 109.9(5) . .
N4 C9 Fe2 124.0(3) . .
C13 C9 Fe2 70.7(3) . .
C10 C9 Fe2 70.8(3) . .
C11 C10 C9 105.7(6) . .
C11 C10 Fe2 70.0(4) . .
C9 C10 Fe2 68.1(3) . .
C11 C10 H10 127.1 . .
C9 C10 H10 127.2 . .
Fe2 C10 H10 126.5 . .
C12 C11 C10 109.9(6) . .
C12 C11 Fe2 69.5(4) . .
C10 C11 Fe2 69.7(3) . .
C12 C11 H11 124.8 . .
C10 C11 H11 125.3 . .
Fe2 C11 H11 126.6 . .
C11 C12 C13 108.9(5) . .
C11 C12 Fe2 70.4(4) . .
C13 C12 Fe2 70.0(3) . .
C11 C12 H12 125.5 . .
C13 C12 H12 125.6 . .
Fe2 C12 H12 126.0 . .
C12 C13 C9 105.7(5) . .
C12 C13 Fe2 69.3(4) . .
C9 C13 Fe2 68.0(3) . .
C12 C13 H13 126.9 . .
C9 C13 H13 127.4 . .
Fe2 C13 H13 127.2 . .
C18 C14 C15 106.7(7) . .
C18 C14 Fe2 69.3(5) . .
C15 C14 Fe2 69.2(4) . .
C18 C14 H14 126.4 . .
C15 C14 H14 126.9 . .
Fe2 C14 H14 127.2 . .
C16 C15 C14 106.7(8) . .
C16 C15 Fe2 70.0(5) . .
C14 C15 Fe2 69.5(5) . .
C16 C15 H15 126.3 . .
C14 C15 H15 127.0 . .
Fe2 C15 H15 125.2 . .
C17 C16 C15 110.1(8) . .
C17 C16 Fe2 70.8(5) . .
C15 C16 Fe2 69.8(4) . .
C17 C16 H16 124.4 . .
C15 C16 H16 125.5 . .
Fe2 C16 H16 125.5 . .
C16 C17 C18 107.9(8) . .
C16 C17 Fe2 70.0(4) . .
C18 C17 Fe2 69.2(4) . .
C16 C17 H17 126.4 . .
C18 C17 H17 125.7 . .
Fe2 C17 H17 126.0 . .
C14 C18 C17 108.6(8) . .
C14 C18 Fe2 70.1(4) . .
C17 C18 Fe2 70.6(4) . .
C14 C18 H18 125.5 . .
C17 C18 H18 125.9 . .
Fe2 C18 H18 125.4 . .
Cl3 C19 Cl2 110.8(10) . .
Cl3 C19 Cl1 117.6(15) . .
Cl2 C19 Cl1 101.3(10) . .
Cl2 Cl2 C19 154.0(10) 3_656 .

loop_
_geom_bond_atom_site_label_1
_geom_bond_atom_site_label_2
_geom_bond_distance
_geom_bond_site_symmetry_2
Fe1 N1 2.199(3) 3
Fe1 N1 2.199(3) .
Fe1 N2 2.166(4) .
Fe1 N2 2.166(4) 3
Fe1 N5 2.106(4) 3
Fe1 N5 2.106(4) .
Fe2 C9 2.007(5) .
Fe2 C10 2.041(6) .
Fe2 C11 2.045(6) .
Fe2 C12 2.033(7) .
Fe2 C13 2.042(6) .
Fe2 C14 2.048(7) .
Fe2 C15 2.043(8) .
Fe2 C16 2.046(8) .
Fe2 C17 2.057(8) .
Fe2 C18 2.038(7) .
S C8 1.626(5) .
N1 C1 1.329(6) .
N1 C5 1.346(6) .
N2 N3 1.324(5) .
N2 C6 1.354(6) .
N3 N4 1.338(5) .
N4 C7 1.364(6) .
N4 C9 1.419(6) .
N5 C8 1.153(6) .
C1 C2 1.372(7) .
C1 H1 0.9300 .
C2 C3 1.363(9) .
C2 H2 0.9300 .
C3 C4 1.370(8) .
C3 H3 0.9300 .
C4 C5 1.385(7) .
C4 H4 0.9300 .
C5 C6 1.471(6) .
C6 C7 1.372(6) .
C7 H7 1.02(8) .
C9 C13 1.428(8) .
C9 C10 1.422(7) .
C10 C11 1.408(9) .
C10 H10 0.9300 .
C11 C12 1.396(10) .
C11 H11 0.9300 .
C12 C13 1.417(8) .
C12 H12 0.9300 .
C13 H13 0.9300 .
C14 C18 1.417(13) .
C14 C15 1.441(12) .
C14 H14 0.9300 .
C15 C16 1.404(11) .
C15 H15 0.9300 .
C16 C17 1.378(12) .
C16 H16 0.9300 .
C17 C18 1.407(13) .
C17 H17 0.9300 .
C18 H18 0.9300 .
C19 Cl3 1.52(2) .
C19 Cl2 1.89(2) .
C19 Cl1 1.75(2) .
Cl2 Cl2 1.273(11) 3_656
